data_2218390
loop_
_publ_author_name
'Onani, Martin O.'
'Gertenbach, Jan-Andr\'e'
'Bala, Muhammad D.'

_publ_section_title
Bromido-1\k<i>Br</i>-tricarbonyl-2\k^3^<i>C</i>-(2\h^5^-cyclopentadienyl)molybdenum(I)tungsten(I)(<i>W</i>---<i>Mo</i>)
_journal_coeditor_code DN2343
_journal_issue 6
_journal_name_full 'Acta Crystallographica Section E'
_journal_page_first m780
_journal_paper_doi 10.1107/S1600536808012828
_journal_volume 64
_journal_year 2008
_chemical_formula_iupac '[W Mo Br (C5 H5) (C O)3]'
_chemical_formula_moiety 'C8 H5 Br Mo O3 W'
_chemical_formula_sum 'C8 H5 Br Mo O3 W'
_chemical_formula_weight 508.82
_chemical_name_systematic
;
Bromido-1\kBr-tricarbonyl-2\k^3^C-(2\h^5^-
cyclopentadienyl)molybdenum(I)tungsten(I)(W---Mo)
;
_space_group_IT_number 114
_symmetry_cell_setting tetragonal
_symmetry_space_group_name_Hall 'P -4 2n'
_symmetry_space_group_name_H-M 'P -4 21 c'
_atom_sites_solution_hydrogens geom
_atom_sites_solution_primary direct
_atom_sites_solution_secondary difmap
_cell_angle_alpha 90.00
_cell_angle_beta 90.00
_cell_angle_gamma 90.00
_cell_formula_units_Z 8
_cell_length_a 11.9375(9)
_cell_length_b 11.9375(9)
_cell_length_c 15.546(2)
_cell_measurement_reflns_used 2238
_cell_measurement_temperature 100(2)
_cell_measurement_theta_max 25.5
_cell_measurement_theta_min 2.2
_cell_volume 2215.4(4)
_computing_cell_refinement 'SAINT (Bruker, 2003)'
_computing_data_collection 'SMART (Bruker, 2002)'
_computing_data_reduction 'SAINT (Bruker, 2003)'
_computing_molecular_graphics 'X-SEED (Barbour 2001)'
_computing_publication_material 'SHELXL97 (Sheldrick, 2008) and PLATON (Spek, 2001)'
_computing_structure_refinement 'SHELXL97 (Sheldrick, 2008)'
_computing_structure_solution 'SHELXS97 (Sheldrick, 2008)'
_diffrn_ambient_temperature 100(2)
_diffrn_measured_fraction_theta_full 0.998
_diffrn_measured_fraction_theta_max 0.977
_diffrn_measurement_device_type 'Bruker APEX CCD area-detector'
_diffrn_measurement_method \w
_diffrn_radiation_monochromator graphite
_diffrn_radiation_source 'fine-focus sealed tube'
_diffrn_radiation_type MoK\a
_diffrn_radiation_wavelength 0.71073
_diffrn_reflns_av_R_equivalents 0.0481
_diffrn_reflns_av_sigmaI/netI 0.0547
_diffrn_reflns_limit_h_max 14
_diffrn_reflns_limit_h_min -15
_diffrn_reflns_limit_k_max 15
_diffrn_reflns_limit_k_min -8
_diffrn_reflns_limit_l_max 18
_diffrn_reflns_limit_l_min -20
_diffrn_reflns_number 13298
_diffrn_reflns_theta_full 27.50
_diffrn_reflns_theta_max 28.29
_diffrn_reflns_theta_min 2.15
_diffrn_standards_number 0
_exptl_absorpt_coefficient_mu 15.092
_exptl_absorpt_correction_T_max 0.3469
_exptl_absorpt_correction_T_min 0.2513
_exptl_absorpt_correction_type multi-scan
_exptl_absorpt_process_details '(SADABS; Bruker, 2002)'
_exptl_crystal_colour yellow
_exptl_crystal_density_diffrn 3.051
_exptl_crystal_density_method 'not measured'
_exptl_crystal_description block
_exptl_crystal_F_000 1824
_exptl_crystal_size_max 0.11
_exptl_crystal_size_mid 0.10
_exptl_crystal_size_min 0.07
_refine_diff_density_max 1.311
_refine_diff_density_min -0.718
_refine_ls_abs_structure_details 'Flack (1983), 1118 Friedel pairs'
_refine_ls_abs_structure_Flack 0.000(10)
_refine_ls_extinction_method none
_refine_ls_goodness_of_fit_ref 1.024
_refine_ls_hydrogen_treatment constr
_refine_ls_matrix_type full
_refine_ls_number_parameters 127
_refine_ls_number_reflns 2673
_refine_ls_number_restraints 0
_refine_ls_restrained_S_all 1.024
_refine_ls_R_factor_all 0.0337
_refine_ls_R_factor_gt 0.0303
_refine_ls_shift/su_max 0.001
_refine_ls_shift/su_mean 0.000
_refine_ls_structure_factor_coef Fsqd
_refine_ls_weighting_details 'calc w=1/[\s^2^(Fo^2^)+(0.0238P)^2^] where P=(Fo^2^+2Fc^2^)/3'
_refine_ls_weighting_scheme calc
_refine_ls_wR_factor_gt 0.0675
_refine_ls_wR_factor_ref 0.0685
_reflns_number_gt 2497
_reflns_number_total 2673
_reflns_threshold_expression I>2\s(I)
_cod_data_source_file dn2343.cif
_cod_data_source_block I
_cod_database_code 2218390
_cod_database_fobs_code 2218390

loop_
_symmetry_equiv_pos_as_xyz
'x, y, z'
'y, -x, -z'
'-x, -y, z'
'-y, x, -z'
'x+1/2, -y+1/2, -z+1/2'
'-x+1/2, y+1/2, -z+1/2'
'-y+1/2, -x+1/2, z+1/2'
'y+1/2, x+1/2, z+1/2'

loop_
_atom_site_type_symbol
_atom_site_label
_atom_site_fract_x
_atom_site_fract_y
_atom_site_fract_z
_atom_site_U_iso_or_equiv
_atom_site_adp_type
_atom_site_calc_flag
_atom_site_refinement_flags
_atom_site_occupancy
W W1 0.64476(3) 0.39974(3) 0.89630(2) 0.01742(9) Uani d . 1
Mo Mo1 0.73518(6) 0.20182(6) 0.85204(5) 0.01833(16) Uani d . 1
Br Br1 0.62054(7) 0.61253(7) 0.90359(5) 0.01974(17) Uani d . 1
O O1 0.5124(6) 0.1402(6) 0.9503(5) 0.0480(19) Uani d . 1
O O2 0.6348(5) 0.0161(6) 0.7340(4) 0.0402(17) Uani d . 1
O O3 0.6948(5) 0.3305(6) 0.6794(4) 0.0330(16) Uani d . 1
C C1 0.5937(8) 0.1680(7) 0.9122(6) 0.031(2) Uani d . 1
C C2 0.6724(7) 0.0833(7) 0.7766(6) 0.026(2) Uani d . 1
C C3 0.7057(7) 0.2868(8) 0.7450(6) 0.027(2) Uani d . 1
C C4 0.8467(10) 0.1507(11) 0.9698(7) 0.047(3) Uani d . 1
H H4 0.8151 0.1245 1.0222 0.057 Uiso calc R 1
C C5 0.8729(8) 0.0831(8) 0.9024(7) 0.038(2) Uani d . 1
H H5 0.8622 0.0043 0.8996 0.046 Uiso calc R 1
C C6 0.9203(7) 0.1535(11) 0.8354(6) 0.044(3) Uani d . 1
H H6 0.9468 0.1308 0.7805 0.052 Uiso calc R 1
C C7 0.9181(9) 0.2684(10) 0.8715(9) 0.059(4) Uani d . 1
H H7 0.9431 0.3359 0.8455 0.071 Uiso calc R 1
C C8 0.8694(10) 0.2533(11) 0.9549(7) 0.052(3) Uani d . 1
H H8 0.8557 0.3126 0.9943 0.063 Uiso calc R 1

loop_
_atom_site_aniso_label
_atom_site_aniso_U_11
_atom_site_aniso_U_22
_atom_site_aniso_U_33
_atom_site_aniso_U_12
_atom_site_aniso_U_13
_atom_site_aniso_U_23
W1 0.01888(17) 0.01447(16) 0.01889(15) 0.00532(12) 0.00265(14) -0.00152(14)
Mo1 0.0158(3) 0.0170(3) 0.0222(3) 0.0033(3) 0.0015(3) -0.0020(3)
Br1 0.0214(4) 0.0168(4) 0.0209(4) 0.0015(3) 0.0032(3) 0.0010(3)
O1 0.036(4) 0.032(4) 0.076(5) 0.006(3) 0.029(4) 0.011(4)
O2 0.034(4) 0.033(4) 0.054(4) 0.006(3) -0.008(3) -0.016(3)
O3 0.035(4) 0.045(4) 0.019(3) 0.007(3) -0.005(3) 0.002(3)
C1 0.032(5) 0.015(4) 0.045(6) 0.009(4) 0.004(5) 0.003(4)
C2 0.020(5) 0.020(5) 0.037(5) 0.003(4) 0.006(4) -0.012(4)
C3 0.020(5) 0.033(5) 0.029(5) 0.002(4) -0.004(4) -0.008(4)
C4 0.042(6) 0.069(8) 0.030(5) -0.002(7) 0.000(5) 0.002(6)
C5 0.033(5) 0.030(5) 0.053(6) 0.015(4) -0.025(5) 0.004(5)
C6 0.016(5) 0.091(9) 0.024(5) 0.028(5) -0.007(4) -0.007(5)
C7 0.025(6) 0.043(7) 0.110(11) -0.014(5) -0.036(6) 0.048(7)
C8 0.037(7) 0.058(8) 0.061(7) 0.015(6) -0.016(5) -0.035(7)

loop_
_atom_type_symbol
_atom_type_description
_atom_type_scat_dispersion_real
_atom_type_scat_dispersion_imag
_atom_type_scat_source
C C 0.0033 0.0016 'International Tables Vol C Tables 4.2.6.8 and 6.1.1.4'
H H 0.0000 0.0000 'International Tables Vol C Tables 4.2.6.8 and 6.1.1.4'
O O 0.0106 0.0060 'International Tables Vol C Tables 4.2.6.8 and 6.1.1.4'
Br Br -0.2901 2.4595 'International Tables Vol C Tables 4.2.6.8 and 6.1.1.4'
Mo Mo -1.6832 0.6857 'International Tables Vol C Tables 4.2.6.8 and 6.1.1.4'
W W -0.8490 6.8722 'International Tables Vol C Tables 4.2.6.8 and 6.1.1.4'

loop_
_geom_angle_atom_site_label_1
_geom_angle_atom_site_label_2
_geom_angle_atom_site_label_3
_geom_angle
Br1 W1 Mo1 158.35(3)
C1 Mo1 C3 110.5(4)
C1 Mo1 C2 79.1(4)
C3 Mo1 C2 78.5(4)
C1 Mo1 C6 145.6(4)
C3 Mo1 C6 101.8(4)
C2 Mo1 C6 96.8(4)
C1 Mo1 C5 108.9(4)
C3 Mo1 C5 136.6(4)
C2 Mo1 C5 91.8(4)
C6 Mo1 C5 36.8(4)
C1 Mo1 C7 143.7(4)
C3 Mo1 C7 95.8(4)
C2 Mo1 C7 132.1(4)
C6 Mo1 C7 37.2(4)
C5 Mo1 C7 60.0(4)
C1 Mo1 C4 93.6(4)
C3 Mo1 C4 152.9(4)
C2 Mo1 C4 119.4(4)
C6 Mo1 C4 58.5(4)
C5 Mo1 C4 34.0(4)
C7 Mo1 C4 57.2(4)
C1 Mo1 C8 108.4(4)
C3 Mo1 C8 124.1(4)
C2 Mo1 C8 148.0(4)
C6 Mo1 C8 59.1(4)
C5 Mo1 C8 56.1(4)
C7 Mo1 C8 35.6(4)
C4 Mo1 C8 31.6(4)
C1 Mo1 W1 73.4(2)
C3 Mo1 W1 72.1(3)
C2 Mo1 W1 128.8(3)
C6 Mo1 W1 129.5(3)
C5 Mo1 W1 137.7(3)
C7 Mo1 W1 92.5(3)
C4 Mo1 W1 104.9(3)
C8 Mo1 W1 82.5(3)
O1 C1 Mo1 175.0(8)
O2 C2 Mo1 178.9(8)
O3 C3 Mo1 174.3(8)
C8 C4 C5 112.4(11)
C8 C4 Mo1 74.3(7)
C5 C4 Mo1 71.5(6)
C8 C4 H4 123.8
C5 C4 H4 123.8
Mo1 C4 H4 121.9
C4 C5 C6 107.4(10)
C4 C5 Mo1 74.5(6)
C6 C5 Mo1 71.3(5)
C4 C5 H5 126.3
C6 C5 H5 126.3
Mo1 C5 H5 119.8
C5 C6 C7 104.9(9)
C5 C6 Mo1 71.9(5)
C7 C6 Mo1 73.0(5)
C5 C6 H6 127.6
C7 C6 H6 127.6
Mo1 C6 H6 119.6
C8 C7 C6 103.5(9)
C8 C7 Mo1 72.3(6)
C6 C7 Mo1 69.7(5)
C8 C7 H7 128.2
C6 C7 H7 128.2
Mo1 C7 H7 121.7
C4 C8 C7 111.8(10)
C4 C8 Mo1 74.2(7)
C7 C8 Mo1 72.1(6)
C4 C8 H8 124.1
C7 C8 H8 124.1
Mo1 C8 H8 121.1

loop_
_geom_bond_atom_site_label_1
_geom_bond_atom_site_label_2
_geom_bond_distance
W1 Br1 2.5591(9)
W1 Mo1 2.6872(7)
Mo1 C1 1.972(10)
Mo1 C3 1.980(10)
Mo1 C2 1.985(8)
Mo1 C6 2.298(8)
Mo1 C5 2.307(8)
Mo1 C7 2.344(10)
Mo1 C4 2.345(12)
Mo1 C8 2.346(10)
O1 C1 1.184(11)
O2 C2 1.132(10)
O3 C3 1.152(12)
C4 C8 1.276(17)
C4 C5 1.359(15)
C4 H4 0.9500
C5 C6 1.453(15)
C5 H5 0.9500
C6 C7 1.482(17)
C6 H6 0.9500
C7 C8 1.433(16)
C7 H7 0.9500
C8 H8 0.9500

loop_
_geom_torsion_atom_site_label_1
_geom_torsion_atom_site_label_2
_geom_torsion_atom_site_label_3
_geom_torsion_atom_site_label_4
_geom_torsion
Br1 W1 Mo1 C1 -172.7(3)
Br1 W1 Mo1 C3 -54.0(3)
Br1 W1 Mo1 C2 -112.2(3)
Br1 W1 Mo1 C6 36.8(3)
Br1 W1 Mo1 C5 87.2(4)
Br1 W1 Mo1 C7 41.3(3)
Br1 W1 Mo1 C4 97.9(3)
Br1 W1 Mo1 C8 75.5(3)
C1 Mo1 C4 C8 -120.1(8)
C3 Mo1 C4 C8 33.5(13)
C2 Mo1 C4 C8 160.4(7)
C6 Mo1 C4 C8 81.2(8)
C5 Mo1 C4 C8 120.8(11)
C7 Mo1 C4 C8 36.9(7)
W1 Mo1 C4 C8 -46.3(8)
C1 Mo1 C4 C5 119.1(7)
C3 Mo1 C4 C5 -87.3(11)
C2 Mo1 C4 C5 39.6(8)
C6 Mo1 C4 C5 -39.6(7)
C7 Mo1 C4 C5 -83.8(8)
C8 Mo1 C4 C5 -120.8(11)
W1 Mo1 C4 C5 -167.1(6)
C8 C4 C5 C6 0.7(13)
Mo1 C4 C5 C6 64.2(6)
C8 C4 C5 Mo1 -63.4(10)
C1 Mo1 C5 C4 -67.1(8)
C3 Mo1 C5 C4 138.6(7)
C2 Mo1 C5 C4 -146.2(7)
C6 Mo1 C5 C4 115.0(10)
C7 Mo1 C5 C4 74.7(8)
C8 Mo1 C5 C4 32.8(7)
W1 Mo1 C5 C4 18.7(9)
C1 Mo1 C5 C6 177.9(6)
C3 Mo1 C5 C6 23.6(8)
C2 Mo1 C5 C6 98.8(6)
C7 Mo1 C5 C6 -40.2(6)
C4 Mo1 C5 C6 -115.0(10)
C8 Mo1 C5 C6 -82.2(7)
W1 Mo1 C5 C6 -96.2(7)
C4 C5 C6 C7 -0.1(10)
Mo1 C5 C6 C7 66.2(6)
C4 C5 C6 Mo1 -66.3(7)
C1 Mo1 C6 C5 -3.5(10)
C3 Mo1 C6 C5 -163.7(6)
C2 Mo1 C6 C5 -84.0(6)
C7 Mo1 C6 C5 112.4(8)
C4 Mo1 C6 C5 36.5(6)
C8 Mo1 C6 C5 73.6(7)
W1 Mo1 C6 C5 119.9(6)
C1 Mo1 C6 C7 -115.9(9)
C3 Mo1 C6 C7 83.9(7)
C2 Mo1 C6 C7 163.6(6)
C5 Mo1 C6 C7 -112.4(8)
C4 Mo1 C6 C7 -76.0(7)
C8 Mo1 C6 C7 -38.9(6)
W1 Mo1 C6 C7 7.4(7)
C5 C6 C7 C8 -0.4(9)
Mo1 C6 C7 C8 65.0(7)
C5 C6 C7 Mo1 -65.4(6)
C1 Mo1 C7 C8 8.5(10)
C3 Mo1 C7 C8 145.7(7)
C2 Mo1 C7 C8 -134.5(8)
C6 Mo1 C7 C8 -112.3(8)
C5 Mo1 C7 C8 -72.6(7)
C4 Mo1 C7 C8 -32.7(6)
W1 Mo1 C7 C8 73.4(7)
C1 Mo1 C7 C6 120.8(8)
C3 Mo1 C7 C6 -102.0(6)
C2 Mo1 C7 C6 -22.2(8)
C5 Mo1 C7 C6 39.7(6)
C4 Mo1 C7 C6 79.6(7)
C8 Mo1 C7 C6 112.3(8)
W1 Mo1 C7 C6 -174.3(6)
C5 C4 C8 C7 -1.0(14)
Mo1 C4 C8 C7 -62.8(8)
C5 C4 C8 Mo1 61.8(9)
C6 C7 C8 C4 0.9(12)
Mo1 C7 C8 C4 64.1(9)
C6 C7 C8 Mo1 -63.2(6)
C1 Mo1 C8 C4 65.5(8)
C3 Mo1 C8 C4 -162.4(7)
C2 Mo1 C8 C4 -33.5(12)
C6 Mo1 C8 C4 -79.1(8)
C5 Mo1 C8 C4 -35.3(7)
C7 Mo1 C8 C4 -119.8(10)
W1 Mo1 C8 C4 135.2(7)
C1 Mo1 C8 C7 -174.7(7)
C3 Mo1 C8 C7 -42.6(8)
C2 Mo1 C8 C7 86.3(11)
C6 Mo1 C8 C7 40.7(6)
C5 Mo1 C8 C7 84.5(7)
C4 Mo1 C8 C7 119.8(10)
W1 Mo1 C8 C7 -105.0(7)
